data_2310749
loop_
_publ_author_name
'Boswijk, K.H.'
'Wiebenga, E.H.'

_publ_section_title
;
 The Crystal Structure of I2 Cl6 (I Cl3)
;
_journal_name_full 'Acta Crystallographica (1,1948-23,1967)'
_journal_page_first 417
_journal_page_last 423
_journal_volume 7
_journal_year 1954
_chemical_formula_sum 'Cl6 I2'
_chemical_name_systematic '(I Cl3)2'
_space_group_IT_number 2
_symmetry_space_group_name_Hall '-P 1'
_symmetry_space_group_name_H-M 'P -1'
_cell_angle_alpha 130.83
_cell_angle_beta 80.83
_cell_angle_gamma 108.5
_cell_formula_units_Z 1
_cell_length_a 5.71
_cell_length_b 10.88
_cell_length_c 5.48
_cell_volume 243.737
_citation_journal_id_ASTM ACCRA9
_cod_data_source_file Boswijk_ACCRA9_1954_210.cif
_cod_data_source_block Cl6I2
_cod_original_cell_volume 243.7368
_cod_database_code 2310749

loop_
_symmetry_equiv_pos_as_xyz
x,y,z
-x,-y,-z

loop_
_atom_site_label
_atom_site_type_symbol
_atom_site_fract_x
_atom_site_fract_y
_atom_site_fract_z
_atom_site_occupancy
_atom_site_U_iso_or_equiv
I1 I+3 0 0.1861 0 1 0.0
Cl1 Cl-1 0.2753 0.135 0.2631 1 0.0
Cl2 Cl-1 0.2719 0.4644 0.2575 1 0.0
Cl3 Cl-1 0.2717 0.7958 0.2556 1 0.0
